data_1528105
loop_
_publ_author_name
'Susa, K.'
'Steinfink, H.'

_publ_section_title
;
 Ternary sulfide compounds A B2 S4: the crystal structures of Ge Pb2 S4
 and Sn Ba2 S4
;
_journal_name_full 'Journal of Solid State Chemistry'
_journal_page_first 75
_journal_page_last 82
_journal_volume 3
_journal_year 1971
_chemical_formula_sum 'Ba2 S4 Sn'
_chemical_name_systematic 'Sn Ba2 S4'
_space_group_IT_number 33
_symmetry_space_group_name_Hall 'P 2c -2n'
_symmetry_space_group_name_H-M 'P n a 21'
_cell_angle_alpha 90
_cell_angle_beta 90
_cell_angle_gamma 90
_cell_formula_units_Z 8
_cell_length_a 17.823
_cell_length_b 7.359
_cell_length_c 12.613
_cell_volume 1654.314
_citation_journal_id_ASTM JSSCBI
_cod_data_source_file Susa_JSSCBI_1971_1956.cif
_cod_data_source_block Ba2S4Sn1
_cod_original_formula_sum 'Ba2 S4 Sn1'
_cod_database_code 1528105

loop_
_symmetry_equiv_pos_as_xyz
x,y,z
-x,-y,z+1/2
-x+1/2,y+1/2,z+1/2
x+1/2,-y+1/2,z

loop_
_atom_site_label
_atom_site_type_symbol
_atom_site_fract_x
_atom_site_fract_y
_atom_site_fract_z
_atom_site_occupancy
_atom_site_U_iso_or_equiv
Ba2 Ba+2 0.8735 0.7008 0.8773 1 0.0
Ba1 Ba+2 0.6264 0.7106 0 1 0.0
S8 S-2 0.7999 0.6447 0.116 1 0.0
Sn2 Sn+4 0.7333 0.7198 0.2705 1 0.0
Ba3 Ba+2 0.6888 0.7015 0.6113 1 0.0
S5 S-2 0.8506 0.8502 0.6453 1 0.0
S4 S-2 0.9644 0.9653 0.0369 1 0.0
Sn1 Sn+4 0.9768 0.7696 0.6081 1 0.0
S2 S-2 0.4959 0.9677 0.4906 1 0.0
S1 S-2 0.7475 0.9972 0.9044 1 0.0
S3 S-2 0.7975 0.9886 0.3299 1 0.0
S7 S-2 0.5428 0.789 0.7713 1 0.0
S6 S-2 0.6131 0.8387 0.2404 1 0.0
Ba4 Ba+2 0.9454 0.7337 0.2638 1 0.0
